data_9013885
loop_
_publ_author_name
'Armbruster, T.'
'Galuskin, E. V.'
'Reznitsky, L. Z.'
'Sklyarov, E. V.'

_publ_section_title
;X-ray structural investigation of the oxyvanite (V3O5) - berdesinskiite
 (V2TiO5) series: V4+ substituting for octahedrally coordinated Ti4+ Locality:
 Pereval marble quarry, Sludyanka complex, south of Lake Baikal, Russia
 Sample: III-9-11
;
_journal_name_full 'European Journal of Mineralogy'
_journal_page_first 885
_journal_page_last 891
_journal_paper_doi 10.1127/0935-1221/2009/0021-1951
_journal_volume 21
_journal_year 2009
_chemical_compound_source 'Pereval marble quarry, Sludyanka complex, south of Lake Baikal, Russia'
_chemical_formula_sum 'Al0.006 Cr0.61 Mg0.004 O5 Ti0.758 V1.622'
_chemical_name_mineral Berdesinskiite
_space_group_IT_number 15
_symmetry_space_group_name_Hall '-C 2yc'
_symmetry_space_group_name_H-M 'C 1 2/c 1'
_cell_angle_alpha 90
_cell_angle_beta 111.486
_cell_angle_gamma 90
_cell_length_a 10.0448
_cell_length_b 5.0393
_cell_length_c 6.9890
_cell_formula_units_Z 4
_cell_volume 329.190
_database_code_amcsd 0007331
_exptl_crystal_density_diffrn 4.659
_cod_original_formula_sum 'V1.622 Ti.758 Cr.61 Al.006 Mg.004 O5'
_cod_database_code 9013885

loop_
_space_group_symop_operation_xyz
x,y,z
1/2+x,1/2+y,z
x,-y,1/2+z
1/2+x,1/2-y,1/2+z
-x,y,1/2-z
1/2-x,1/2+y,1/2-z
-x,-y,-z
1/2-x,1/2-y,-z

loop_
_atom_site_aniso_label
_atom_site_aniso_U_11
_atom_site_aniso_U_22
_atom_site_aniso_U_33
_atom_site_aniso_U_12
_atom_site_aniso_U_13
_atom_site_aniso_U_23
V4+1 0.00440 0.00340 0.00440 -0.00020 0.00200 -0.00040
Ti4+1 0.00440 0.00340 0.00440 -0.00020 0.00200 -0.00040
V3+2 0.00850 0.00800 0.00770 0.00050 0.00410 -0.00040
Cr3+2 0.00850 0.00800 0.00770 0.00050 0.00410 -0.00040
Al2 0.00850 0.00800 0.00770 0.00050 0.00410 -0.00040
Mg2 0.00850 0.00800 0.00770 0.00050 0.00410 -0.00040

loop_
_atom_site_label
_atom_site_fract_x
_atom_site_fract_y
_atom_site_fract_z
_atom_site_occupancy
_atom_site_U_iso_or_equiv
V4+1 0.00000 0.00000 0.00000 0.24200 0.00400
Ti4+1 0.00000 0.00000 0.00000 0.75800 0.00400
V3+2 -0.13074 -0.49931 -0.22042 0.69000 0.00780
Cr3+2 -0.13074 -0.49931 -0.22042 0.30500 0.00780
Al2 -0.13074 -0.49931 -0.22042 0.00300 0.00780
Mg2 -0.13074 -0.49931 -0.22042 0.00200 0.00780
O1 0.19060 0.15570 0.15720 1.00000 0.00920
O2 0.08090 -0.34390 -0.05550 1.00000 0.00690
O3 0.00000 0.19530 -0.25000 1.00000 0.00700

loop_
_cod_related_entry_id
_cod_related_entry_database
_cod_related_entry_code
1 AMCSD 0007331
